data_2001723
loop_
_publ_author_name
'Frydenvang, K.'
'Jensen, B.'

_publ_section_title
;
 Structures of muscarine picrate and muscarine tetraphenylborate
;
_journal_issue 5
_journal_name_full 'Acta Crystallographica Section C'
_journal_page_first 985
_journal_page_last 990
_journal_paper_doi 10.1107/S0108270192012198
_journal_volume 49
_journal_year 1993
_chemical_formula_moiety 'C9 H20 N1 O2 1+, C24 H20 B1 1-'
_chemical_formula_sum 'C33 H40 B N O2'
_chemical_formula_weight 493.50
_chemical_melting_point .448E-305
_chemical_name_common 'Muscarine tetraphenylborate'
_chemical_name_systematic
;
(+-)-(2S,4R,5S)-tetrahydro-4-hydroxy-N,N,N,5-tetramethyl-2-furanaminium
tetraphenylborate
;
_space_group_IT_number 14
_symmetry_cell_setting monoclinic
_symmetry_space_group_name_Hall '-P 2ybc'
_symmetry_space_group_name_H-M 'P 1 21/c 1'
_cell_angle_alpha 90
_cell_angle_beta 111.340(10)
_cell_angle_gamma 90
_cell_formula_units_Z 4
_cell_length_a 9.936(2)
_cell_length_b 30.210(5)
_cell_length_c 9.7710(10)
_cell_measurement_reflns_used 22
_cell_measurement_temperature 105
_cell_measurement_theta_max 18.76
_cell_measurement_theta_min 15.62
_cell_volume 2731.8(8)
_computing_data_reduction 'BEGIN, SDP (Frenz, 1982)'
_computing_molecular_graphics 'ORTEPII (Johnson, 1976)'
_computing_structure_refinement 'LSFM, SDP (Frenz, 1982)'
_computing_structure_solution 'MULTAN (Main et al., 1980)'
_diffrn_ambient_temperature 105
_diffrn_measurement_device 'CAD4 Enraf-Nonius'
_diffrn_measurement_method 'Profile data from \w scan'
_diffrn_radiation_monochromator graphite
_diffrn_radiation_source 'fine focus Mo X-ray tube'
_diffrn_radiation_type 'Mo K\a'
_diffrn_radiation_wavelength 0.71073
_diffrn_reflns_av_R_equivalents 0.013
_diffrn_reflns_limit_h_max 12
_diffrn_reflns_limit_h_min 0
_diffrn_reflns_limit_k_max 38
_diffrn_reflns_limit_k_min -21
_diffrn_reflns_limit_l_max 11
_diffrn_reflns_limit_l_min -12
_diffrn_reflns_number 6848
_diffrn_reflns_theta_max 27.00
_diffrn_reflns_theta_min 1.00
_diffrn_standards_decay_% -1.0
_diffrn_standards_interval_count 300
_diffrn_standards_interval_time 166
_diffrn_standards_number 3
_exptl_absorpt_coefficient_mu 0.068
_exptl_crystal_colour colourless
_exptl_crystal_density_diffrn 1.20(105K)
_exptl_crystal_density_meas 1.16
_exptl_crystal_density_meas_temp 293
_exptl_crystal_density_method flotation
_exptl_crystal_description needles
_exptl_crystal_F_000 1064
_exptl_crystal_size_max 0.40
_exptl_crystal_size_mid 0.30
_exptl_crystal_size_min 0.25
_refine_diff_density_max 0.929
_refine_diff_density_min -0.725
_refine_ls_goodness_of_fit_obs 2.885
_refine_ls_hydrogen_treatment noref
_refine_ls_matrix_type full
_refine_ls_number_parameters 218
_refine_ls_number_reflns 3375
_refine_ls_R_factor_obs 0.130
_refine_ls_shift/esd_max 0.61
_refine_ls_structure_factor_coef F
_refine_ls_weighting_details 'w = 1'
_refine_ls_weighting_scheme calc
_refine_ls_wR_factor_obs 0.127
_reflns_number_observed 3375
_reflns_number_total 5957
_reflns_observed_criterion >3\s(I)
_cod_data_source_file ab1045.cif
_cod_data_source_block MUSTPB
_cod_depositor_comments
;
The following automatic conversions were performed:

Tag '_exptl_crystal_density_meas' value '1.16(293K)' was modified to
'1.16'. New tag '_exptl_crystal_density_meas_temp' was created. The
value of new tag set to - '293'.

Automatic conversion script
Id: cif_fix_values 3130 2015-03-20 13:55:49Z robertas 

The following automatic conversions were performed:

'_refine_ls_weighting_scheme' value 'calc w = 1' was changed to
'calc'. New tag '_refine_ls_weighting_details' was created. The value
of the new tag was set to 'w = 1'.

Automatic conversion script
Id: cif_fix_values 3143 2015-03-26 13:38:13Z robertas 
;
_cod_original_cell_volume 2732(2)
_cod_original_sg_symbol_H-M 'P 21/c'
_cod_original_formula_sum 'C33 H40 N O2 B'
_cod_database_code 2001723

loop_
_symmetry_equiv_pos_as_xyz
x,y,z
-x,-y,-z
-x,1/2+y,1/2-z
x,1/2-y,1/2+z

loop_
_atom_site_aniso_label
_atom_site_aniso_U_11
_atom_site_aniso_U_22
_atom_site_aniso_U_33
_atom_site_aniso_U_12
_atom_site_aniso_U_13
_atom_site_aniso_U_23
_atom_site_aniso_type_symbol
C6 0.131(8) 0.063(5) 0.051(5) 0.048(5) -0.008(5) -0.016(4) C
N7 0.057(3) 0.029(3) 0.037(2) 0.011(2) 0.025(2) -0.001(2) N
C8 0.068(6) 0.050(5) 0.076(6) 0.009(5) -0.015(5) -0.013(5) C
C9 0.083(4) 0.028(3) 0.058(3) 0.003(3) 0.045(3) -0.001(3) C
C10 0.240(8) 0.047(5) 0.133(5) 0.023(6) 0.147(4) 0.002(5) C
C11 0.055(8) 0.22(2) 0.067(8) -0.080(10) 0.040(6) -0.080(10) C
C2 0.140(10) 0.049(6) 0.190(10) -0.006(6) -0.110(8) 0.044(6) C
C3 0.25(2) 0.069(7) 0.094(9) 0.077(8) 0.010(10) 0.004(7) C
O11 0.116(5) 0.047(3) 0.080(4) -0.031(4) -0.028(4) 0.016(3) O
O12 0.107(4) 0.110(6) 0.118(5) 0.041(4) 0.057(3) 0.000(5) O
C4 0.082(7) 0.160(10) 0.071(7) 0.025(8) 0.010(6) -0.010(8) C
C5 0.055(5) 0.160(10) 0.061(5) 0.032(6) 0.010(4) 0.057(6) C
C12 0.18(2) 0.030(10) 0.29(3) 0.010(10) 0.15(2) 0.000(10) C

loop_
_atom_site_label
_atom_site_fract_x
_atom_site_fract_y
_atom_site_fract_z
_atom_site_thermal_displace_type
_atom_site_calc_flag
_atom_site_calc_attached_atom
_atom_site_refinement_flags
_atom_site_disorder_group
_atom_site_type_symbol
C6 0.2710(10) 0.1248(3) 0.5490(10) Beq d . . . C
N7 0.3513(6) 0.1076(2) 0.6952(6) Beq d . . . N
C8 0.4920(10) 0.1335(3) 0.7570(10) Beq d . . . C
C9 0.3871(8) 0.0603(2) 0.6846(8) Beq d . . . C
C10 0.2900(10) 0.1134(3) 0.8090(10) Beq d . . . C
C11 0.350(2) 0.2430(9) 0.397(2) Beq d . . . C
C2 0.246(2) 0.2384(4) 0.474(2) Beq d . . . C
C3 0.109(2) 0.2310(4) 0.395(2) Beq d . . . C
O11 0.2932(8) 0.2022(2) 0.5850(8) Beq d . . . O
O12 0.0083(8) 0.2469(3) 0.4639(9) Beq d . . . O
C4 0.0890(10) 0.1809(5) 0.3920(10) Beq d . . . C
C5 0.1980(10) 0.1724(4) 0.5520(10) Beq d . . . C
C12 0.283(3) 0.2740(7) 0.393(4) Beq d . . . C
B 0.6584(7) 0.1038(2) 0.3248(7) Biso d . . . B
C21 0.7346(6) 0.1073(2) 0.5073(6) Biso d . . . C
C22 0.7306(7) 0.0716(2) 0.5996(7) Biso d . . . C
C23 0.7955(7) 0.0730(2) 0.7516(7) Biso d . . . C
C24 0.8686(6) 0.1104(2) 0.8210(6) Biso d . . . C
C25 0.8799(7) 0.1455(2) 0.7359(7) Biso d . . . C
C26 0.8135(7) 0.1434(2) 0.5827(7) Biso d . . . C
C31 0.7288(6) 0.0615(2) 0.2677(6) Biso d . . . C
C32 0.6568(6) 0.0425(2) 0.1285(6) Biso d . . . C
C33 0.7184(6) 0.0104(2) 0.0688(6) Biso d . . . C
C34 0.8560(6) -0.0056(2) 0.1476(6) Biso d . . . C
C35 0.9287(7) 0.0113(2) 0.2883(6) Biso d . . . C
C36 0.8661(6) 0.0442(2) 0.3446(6) Biso d . . . C
C41 0.4831(6) 0.0960(2) 0.2752(6) Biso d . . . C
C42 0.4240(6) 0.0569(2) 0.3084(6) Biso d . . . C
C43 0.2772(7) 0.0495(2) 0.2663(7) Biso d . . . C
C44 0.1791(7) 0.0802(2) 0.1849(7) Biso d . . . C
C45 0.2304(8) 0.1184(3) 0.1449(8) Biso d . . . C
C46 0.3792(7) 0.1264(2) 0.1896(7) Biso d . . . C
C51 0.6894(6) 0.1492(2) 0.2491(6) Biso d . . . C
C52 0.7525(7) 0.1495(2) 0.1430(7) Biso d . . . C
C53 0.7756(8) 0.1887(3) 0.0781(8) Biso d . . . C
C54 0.7386(8) 0.2286(3) 0.1197(8) Biso d . . . C
C55 0.6737(8) 0.2299(3) 0.2225(8) Biso d . . . C
C56 0.6480(7) 0.1911(2) 0.2844(7) Biso d . . . C

loop_
_atom_type_symbol
_atom_type_description
_atom_type_scat_dispersion_real
_atom_type_scat_dispersion_imag
_atom_type_scat_source
C ? 0.002 0.002 International_Tables_Vol_IV_Table_2.3.1
H ? 0 0 International_Tables_Vol_IV_Table_2.3.1
O ? 0.008 0.006 International_Tables_Vol_IV_Table_2.3.1
N ? 0.004 0.003 International_Tables_Vol_IV_Table_2.3.1

loop_
_geom_angle_atom_site_label_1
_geom_angle_atom_site_label_2
_geom_angle_atom_site_label_3
_geom_angle_site_symmetry_1
_geom_angle_site_symmetry_2
_geom_angle_site_symmetry_3
_geom_angle
_geom_angle_publ_flag
N7 C6 C5 . . . 112.8(8) yes
C6 N7 C8 . . . 107.8(7) yes
C6 N7 C9 . . . 109.6(6) yes
C6 N7 C10 . . . 118.2(8) yes
C8 N7 C9 . . . 108.2(6) yes
C8 N7 C10 . . . 102.4(7) yes
C9 N7 C10 . . . 110.2(7) yes
C11 C2 C3 . . . 119.0(10) yes
C11 C2 O11 . . . 110.0(10) yes
C11 C2 C12 . . . 45(2) yes
C3 C2 O11 . . . 107.0(10) yes
C3 C2 C12 . . . 103.0(10) yes
O11 C2 C12 . . . 150(2) yes
C2 C3 O12 . . . 114.0(10) yes
C2 C3 C4 . . . 106.0(10) yes
O12 C3 C4 . . . 103.0(10) yes
C2 O11 C5 . . . 109.3(8) yes
C3 C4 C5 . . . 97.0(10) yes
C6 C5 O11 . . . 109.8(9) yes
C6 C5 C4 . . . 106.0(9) yes
O11 C5 C4 . . . 109.0(10) yes
C21 B C31 . . . 109.1(4) yes
C21 B C41 . . . 110.1(5) yes
C21 B C51 . . . 110.2(4) yes
C31 B C41 . . . 108.8(4) yes
C31 B C51 . . . 108.8(5) yes
C41 B C51 . . . 109.8(4) yes
B C21 C22 . . . 121.8(5) yes
B C21 C26 . . . 124.5(5) yes
C22 C21 C26 . . . 113.6(5) yes
C21 C22 C23 . . . 123.3(6) yes
C22 C23 C24 . . . 120.5(6) yes
C23 C24 C25 . . . 118.5(5) yes
C24 C25 C26 . . . 119.9(6) yes
C21 C26 C25 . . . 124.1(6) yes
B C31 C32 . . . 121.0(4) yes
B C31 C36 . . . 124.1(5) yes
C32 C31 C36 . . . 114.9(5) yes
C31 C32 C33 . . . 123.1(5) yes
C32 C33 C34 . . . 120.5(5) yes
C33 C34 C35 . . . 118.1(6) yes
C34 C35 C36 . . . 120.4(5) yes
C31 C36 C35 . . . 123.1(5) yes
B C41 C42 . . . 122.5(5) yes
B C41 C46 . . . 123.5(6) yes
C42 C41 C46 . . . 114.0(5) yes
C41 C42 C43 . . . 123.4(5) yes
C42 C43 C44 . . . 120.9(6) yes
C43 C44 C45 . . . 118.3(6) yes
C44 C45 C46 . . . 120.9(6) yes
C41 C46 C45 . . . 122.4(7) yes
B C51 C52 . . . 123.6(6) yes
B C51 C56 . . . 121.3(6) yes
C52 C51 C56 . . . 115.1(6) yes
C51 C52 C53 . . . 122.3(7) yes
C52 C53 C54 . . . 120.4(8) yes
C53 C54 C55 . . . 119.4(8) yes
C54 C55 C56 . . . 120.2(7) yes
C51 C56 C55 . . . 122.4(7) yes

loop_
_geom_bond_atom_site_label_1
_geom_bond_atom_site_label_2
_geom_bond_site_symmetry_1
_geom_bond_site_symmetry_2
_geom_bond_distance
_geom_bond_publ_flag
C2 C12 . . 1.47(3) yes
C2 C11 . . 1.49(3) yes
C2 C3 . . 1.31(2) yes
C2 O11 . . 1.490(10) yes
C3 C4 . . 1.53(2) yes
C3 O12 . . 1.48(2) yes
C4 C5 . . 1.560(10) yes
C5 C6 . . 1.62(2) yes
C5 O11 . . 1.270(10) yes
C6 N7 . . 1.460(10) yes
N7 C8 . . 1.530(10) yes
N7 C9 . . 1.486(9) yes
N7 C10 . . 1.460(10) yes
B C21 . . 1.667(8) yes
B C31 . . 1.650(9) yes
B C41 . . 1.646(9) yes
B C51 . . 1.639(9) yes
C21 C22 . . 1.415(9) yes
C21 C26 . . 1.388(8) yes
C22 C23 . . 1.389(8) yes
C23 C24 . . 1.380(9) yes
C24 C25 . . 1.380(10) yes
C25 C26 . . 1.400(8) yes
C31 C32 . . 1.409(7) yes
C31 C36 . . 1.398(7) yes
C32 C33 . . 1.384(9) yes
C33 C34 . . 1.389(8) yes
C34 C35 . . 1.396(8) yes
C35 C36 . . 1.390(10) yes
C41 C42 . . 1.409(9) yes
C41 C46 . . 1.406(8) yes
C42 C43 . . 1.382(9) yes
C43 C44 . . 1.370(9) yes
C44 C45 . . 1.370(10) yes
C45 C46 . . 1.400(10) yes
C51 C52 . . 1.390(10) yes
C51 C56 . . 1.414(9) yes
C52 C53 . . 1.400(10) yes
C53 C54 . . 1.370(10) yes
C54 C55 . . 1.380(10) yes
C55 C56 . . 1.380(10) yes

loop_
_geom_contact_atom_site_label_1
_geom_contact_atom_site_label_2
_geom_contact_distance
_geom_contact_site_symmetry_1
_geom_contact_site_symmetry_2
_geom_contact_publ_flag
O11 C12 3.13(4) . 4 ?
O11 C11 3.33(2) . 4_554 ?
O12 C55 3.340(10) . 1_455 ?
C9 C12 3.51(3) . 4 ?
C9 C46 3.520(10) . 1_556 ?
C8 C23 3.540(10) . . ?
C6 C43 3.590(10) . . ?
C35 C44 3.660(10) . 1_655 ?

loop_
_geom_torsion_atom_site_label_1
_geom_torsion_atom_site_label_2
_geom_torsion_atom_site_label_3
_geom_torsion_atom_site_label_4
_geom_torsion_site_symmetry_1
_geom_torsion_site_symmetry_2
_geom_torsion_site_symmetry_3
_geom_torsion_site_symmetry_4
_geom_torsion
_geom_torsion_publ_flag
O11 C2 C3 C4 . . . . -30.0(10) yes
C2 C3 C4 C5 . . . . 35.0(10) yes
C3 C4 C5 O11 . . . . -29.0(10) yes
C4 C5 O11 C2 . . . . 13.0(10) yes
C5 O11 C2 C3 . . . . 11.0(10) yes
C12 C2 O11 C5 . . . . -150(3) ?
C11 C2 O11 C5 . . . . -118.0(10) ?
C12 C2 C3 C4 . . . . 140(2) ?
C12 C2 C3 O12 . . . . -108(2) ?
O11 C2 C3 O12 . . . . 82.0(10) ?
C11 C2 C3 C4 . . . . 94(2) ?
C2 O11 C5 C6 . . . . 128.5(9) yes
N7 C6 C5 O11 . . . . 75.0(10) yes
C5 C6 N7 C8 . . . . -75.0(10) ?
C5 C6 N7 C10 . . . . 167.6(8) ?
C5 C6 N7 C9 . . . . 40.0(10) ?
O12 C3 C4 C5 . . . . -85.0(10) ?
N7 C6 C5 C4 . . . . -167.6(9) ?
C3 C4 C5 C6 . . . . -147.0(10) ?
C11 C2 C3 O12 . . . . -153.0(10) ?
B C21 C22 C23 . . . . 178.6(6) ?
B C21 C26 C25 . . . . -178.5(6) ?
C22 C21 C26 C25 . . . . -2.0(10) ?
C21 C22 C23 C24 . . . . .0(10) ?
C22 C23 C24 C25 . . . . -2.0(10) ?
C23 C24 C25 C26 . . . . 2.0(10) ?
C24 C25 C26 C21 . . . . .0(10) ?
C26 C21 C22 C23 . . . . 2.0(10) ?
C51 B C41 C42 . . . . 171.9(5) ?
C51 B C41 C46 . . . . -4.5(8) ?
C21 B C51 C52 . . . . 125.3(6) ?
C21 B C51 C56 . . . . -57.0(8) ?
C31 B C51 C52 . . . . 5.8(8) ?
C31 B C51 C56 . . . . -176.5(5) ?
C41 B C51 C52 . . . . -113.2(7) ?
C41 B C51 C56 . . . . 64.5(7) ?
B C31 C32 C33 . . . . 172.4(6) ?
C36 C31 C32 C33 . . . . -2.5(9) ?
B C31 C36 C35 . . . . -173.9(6) ?
C32 C31 C36 C35 . . . . 0.9(9) ?
C31 C32 C33 C34 . . . . 2.0(10) ?
C32 C33 C34 C35 . . . . 0.7(9) ?
C33 C34 C35 C36 . . . . -2.2(9) ?
C34 C35 C36 C31 . . . . 1.0(10) ?
C31 B C21 C22 . . . . -57.4(8) ?
B C41 C42 C43 . . . . -179.2(6) ?
C31 B C21 C26 . . . . 118.9(6) ?
C46 C41 C42 C43 . . . . -2.5(9) ?
C41 B C21 C22 . . . . 62.0(7) ?
B C41 C46 C45 . . . . 178.1(6) ?
C41 B C21 C26 . . . . -121.7(6) ?
C42 C41 C46 C45 . . . . 1.4(9) ?
C51 B C21 C22 . . . . -176.7(6) ?
C41 C42 C43 C44 . . . . 2.0(10) ?
C51 B C21 C26 . . . . -0.4(8) ?
C42 C43 C44 C45 . . . . 1.0(10) ?
C21 B C31 C32 . . . . 160.3(5) ?
C43 C44 C45 C46 . . . . -2.0(10) ?
C21 B C31 C36 . . . . -25.2(8) ?
C44 C45 C46 C41 . . . . 1.0(10) ?
C41 B C31 C32 . . . . 40.1(7) ?
B C51 C52 C53 . . . . 178.9(6) ?
C41 B C31 C36 . . . . -145.4(6) ?
C56 C51 C52 C53 . . . . 1.0(10) ?
C51 B C31 C32 . . . . -79.5(7) ?
B C51 C56 C55 . . . . 179.7(6) ?
C51 B C31 C36 . . . . 95.0(6) ?
C52 C51 C56 C55 . . . . -3.0(10) ?
C21 B C41 C42 . . . . -66.6(7) ?
C51 C52 C53 C54 . . . . 1.0(10) ?
C21 B C41 C46 . . . . 117.0(6) ?
C52 C53 C54 C55 . . . . -2.0(10) ?
C31 B C41 C42 . . . . 52.9(7) ?
C53 C54 C55 C56 . . . . 1.0(10) ?
C31 B C41 C46 . . . . -123.5(6) ?
C54 C55 C56 C51 . . . . 2.0(10) ?
